data_4309520
loop_
_publ_author_name
'Haijun Yao'
'Matthew L. Kuhlman'
'Thomas B. Rauchfuss'
'Scott R. Wilson'

_publ_contact_author
; 
Thomas B. Rauchfuss 
University of Illinois at Urbana-Champaign 
Department of Chemistry 
505 South Mathews Avenue 
Urbana, Illinois  61801 
USA 
;
_publ_contact_author_email rauchfuz@uiuc.edu
_publ_contact_author_fax '1  217 244 8068'
_publ_contact_author_phone '1  217 333 5070'
_publ_section_title
;
Organo-Tricyanoborates as Tectons: Illustrative Coordination Polymers
Based on Copper(I) Derivatives
;
_journal_name_full 'Inorganic Chemistry'
_journal_page_first 6256
_journal_page_last 6264
_journal_paper_doi 10.1021/ic0506153
_journal_volume 44
_journal_year 2005
_chemical_formula_moiety 'C30 H34 B2 Cu K N6 O6, C2 H3 N'
_chemical_formula_sum 'C32 H37 B2 Cu K N7 O6'
_chemical_formula_weight 739.95
_space_group_IT_number 61
_symmetry_cell_setting orthorhombic
_symmetry_space_group_name_Hall '-P 2ac 2ab'
_symmetry_space_group_name_H-M 'P b c a'
_atom_sites_solution_hydrogens geom
_atom_sites_solution_primary direct
_atom_sites_solution_secondary difmap
_audit_creation_method SHELXL-97
_audit_update_record
; 
? 
;
_cell_angle_alpha 90.00
_cell_angle_beta 90.00
_cell_angle_gamma 90.00
_cell_formula_units_Z 8
_cell_length_a 13.387(2)
_cell_length_b 15.805(3)
_cell_length_c 35.961(6)
_cell_measurement_reflns_used 970
_cell_measurement_temperature 193(2)
_cell_measurement_theta_max 23.0
_cell_measurement_theta_min 2.6
_cell_volume 7609(2)
_computing_cell_refinement 'SAINT V6.22 (Bruker, 2001)'
_computing_data_collection 'SMART V5.625 (Bruker, 2001)'
_computing_data_reduction 'SAINT V6.22 (Bruker, 2001)'
_computing_molecular_graphics 'SHELXTL V6.12 (Bruker, 2001)'
_computing_publication_material 'CIFTAB (Sheldrick, 2001)'
_computing_structure_refinement 'SHELXTL V6.12 (Bruker, 2001)'
_computing_structure_solution 'SHELXTL V6.12 (Bruker, 2001)'
_diffrn_ambient_temperature 193(2)
_diffrn_measured_fraction_theta_full 0.999
_diffrn_measured_fraction_theta_max 0.999
_diffrn_measurement_device 'Siemens Platform/CCD'
_diffrn_measurement_method 'profile data from \w scans'
_diffrn_radiation_monochromator graphite
_diffrn_radiation_source 'normal-focus sealed tube'
_diffrn_radiation_type MoK\a
_diffrn_radiation_wavelength 0.71073
_diffrn_radiation_wavelength_id g59das
_diffrn_reflns_av_R_equivalents 0.0783
_diffrn_reflns_av_sigmaI/netI 0.0461
_diffrn_reflns_limit_h_max 16
_diffrn_reflns_limit_h_min -16
_diffrn_reflns_limit_k_max 18
_diffrn_reflns_limit_k_min -19
_diffrn_reflns_limit_l_max 43
_diffrn_reflns_limit_l_min -42
_diffrn_reflns_number 60872
_diffrn_reflns_theta_full 25.38
_diffrn_reflns_theta_max 25.38
_diffrn_reflns_theta_min 1.90
_exptl_absorpt_coefficient_mu 0.732
_exptl_absorpt_correction_T_max 0.9440
_exptl_absorpt_correction_T_min 0.7143
_exptl_absorpt_correction_type integration
_exptl_absorpt_process_details '(Bruker, 2001)'
_exptl_crystal_colour colorless
_exptl_crystal_density_diffrn 1.292
_exptl_crystal_description tabular
_exptl_crystal_F_000 3072
_exptl_crystal_id {Cu[PhB(CN)3]2}(18-Crown-6K)
_exptl_crystal_preparation
; 
The data crystal was mounted using oil (Parantone-N, Exxon) to a 
0.4 mm cryo-loop (Hampton Research). 
;
_exptl_crystal_size_max 0.60
_exptl_crystal_size_mid 0.10
_exptl_crystal_size_min 0.08
_refine_diff_density_max 0.378
_refine_diff_density_min -0.207
_refine_diff_density_rms 0.056
_refine_ls_extinction_method none
_refine_ls_goodness_of_fit_ref 1.021
_refine_ls_hydrogen_treatment noref
_refine_ls_matrix_type full
_refine_ls_number_parameters 443
_refine_ls_number_reflns 6975
_refine_ls_number_restraints 0
_refine_ls_restrained_S_all 1.021
_refine_ls_R_factor_all 0.0734
_refine_ls_R_factor_gt 0.0398
_refine_ls_shift/su_max 0.020
_refine_ls_shift/su_mean 0.001
_refine_ls_structure_factor_coef Fsqd
_refine_ls_weighting_details 'calc w=1/[\s^2^(Fo^2^)+(0.0467P)^2^+0.6581P] where P=(Fo^2^+2Fc^2^)/3'
_refine_ls_weighting_scheme calc
_refine_ls_wR_factor_gt 0.0837
_refine_ls_wR_factor_ref 0.0934
_reflns_number_gt 4752
_reflns_number_total 6975
_reflns_threshold_expression >2sigma(I)
_cod_data_source_file ic0506153si20050421_113315.cif
_cod_data_source_block {Cu[PhB(CN)3]2}(18-Crown-6K)
_cod_depositor_comments
;
The following automatic conversions were performed:
'_symmetry_cell_setting' value 'Orthorhombic' changed to 'orthorhombic'
according to '/home/saulius/struct/CIF-dictionaries/cif_core.dic'
dictionary named 'cif_core.dic' version 2.4.1 from 2010-06-29.

Automatic conversion script
Id: cif_fix_enum 1527 2010-12-29 10:47:43Z saulius 
;
_cod_original_sg_symbol_Hall '-P 2ac 2ab '
_cod_database_code 4309520

loop_
_symmetry_equiv_pos_as_xyz
'x, y, z'
'-x+1/2, -y, z+1/2'
'-x, y+1/2, -z+1/2'
'x+1/2, -y+1/2, -z'
'-x, -y, -z'
'x-1/2, y, -z-1/2'
'x, -y-1/2, z-1/2'
'-x-1/2, y-1/2, z'

loop_
_atom_site_label
_atom_site_type_symbol
_atom_site_fract_x
_atom_site_fract_y
_atom_site_fract_z
_atom_site_U_iso_or_equiv
_atom_site_adp_type
_atom_site_occupancy
_atom_site_symmetry_multiplicity
_atom_site_calc_flag
_atom_site_refinement_flags
_atom_site_disorder_assembly
_atom_site_disorder_group
B1 B 0.6137(2) 0.56887(18) 0.70361(8) 0.0286(7) Uani 1 1 d . . .
B2 B 0.2627(2) 0.91077(17) 0.62007(8) 0.0302(7) Uani 1 1 d . . .
C1 C 0.5085(2) 0.61662(15) 0.69969(6) 0.0283(6) Uani 1 1 d . . .
C2 C 0.67023(19) 0.57536(15) 0.66439(7) 0.0315(6) Uani 1 1 d . . .
C3 C 0.67639(19) 0.61592(15) 0.73549(7) 0.0293(6) Uani 1 1 d . . .
C4 C 0.25937(18) 0.82834(16) 0.64633(7) 0.0282(6) Uani 1 1 d . . .
C5 C 0.3707(2) 0.91112(15) 0.60080(7) 0.0312(6) Uani 1 1 d . . .
C7 C 0.24414(18) 0.49422(16) 0.64546(7) 0.0298(6) Uani 1 1 d . . .
C11 C 0.59411(18) 0.47139(15) 0.71453(6) 0.0289(6) Uani 1 1 d . . .
C12 C 0.6570(2) 0.42677(16) 0.73860(7) 0.0370(7) Uani 1 1 d . . .
H12 H 0.7125 0.4549 0.7495 0.044 Uiso 1 1 calc R . .
C13 C 0.6400(2) 0.34215(17) 0.74690(8) 0.0478(8) Uani 1 1 d . . .
H13 H 0.6834 0.3132 0.7635 0.057 Uiso 1 1 calc R . .
C14 C 0.5606(3) 0.30029(18) 0.73121(8) 0.0533(8) Uani 1 1 d . . .
H14 H 0.5493 0.2423 0.7367 0.064 Uiso 1 1 calc R . .
C15 C 0.4976(2) 0.34253(18) 0.70749(9) 0.0537(8) Uani 1 1 d . . .
H15 H 0.4424 0.3138 0.6967 0.064 Uiso 1 1 calc R . .
C16 C 0.5144(2) 0.42719(16) 0.69928(7) 0.0416(7) Uani 1 1 d . . .
H16 H 0.4702 0.4556 0.6828 0.050 Uiso 1 1 calc R . .
C17 C 0.17438(19) 0.90791(15) 0.58971(7) 0.0308(6) Uani 1 1 d . . .
C18 C 0.1815(2) 0.85657(16) 0.55869(7) 0.0375(7) Uani 1 1 d . . .
H18 H 0.2396 0.8228 0.5554 0.045 Uiso 1 1 calc R . .
C19 C 0.1064(2) 0.85299(18) 0.53230(8) 0.0482(8) Uani 1 1 d . . .
H19 H 0.1138 0.8175 0.5111 0.058 Uiso 1 1 calc R . .
C20 C 0.0214(3) 0.9004(2) 0.53657(9) 0.0627(9) Uani 1 1 d . . .
H20 H -0.0300 0.8982 0.5184 0.075 Uiso 1 1 calc R . .
C21 C 0.0114(3) 0.9512(2) 0.56735(10) 0.0773(11) Uani 1 1 d . . .
H21 H -0.0476 0.9838 0.5707 0.093 Uiso 1 1 calc R . .
C22 C 0.0872(2) 0.9548(2) 0.59359(8) 0.0575(9) Uani 1 1 d . . .
H22 H 0.0792 0.9902 0.6147 0.069 Uiso 1 1 calc R . .
C23 C 0.9816(2) 0.62485(19) 0.53960(9) 0.0580(9) Uani 1 1 d . . .
H23A H 1.0362 0.5834 0.5361 0.070 Uiso 1 1 calc R . .
H23B H 1.0057 0.6808 0.5311 0.070 Uiso 1 1 calc R . .
C24 C 0.8931(3) 0.59897(18) 0.51716(8) 0.0559(9) Uani 1 1 d . . .
H24A H 0.8358 0.6365 0.5228 0.067 Uiso 1 1 calc R . .
H24B H 0.9085 0.6037 0.4903 0.067 Uiso 1 1 calc R . .
C25 C 0.7851(2) 0.4839(2) 0.50588(8) 0.0538(8) Uani 1 1 d . . .
H25A H 0.7963 0.4915 0.4789 0.065 Uiso 1 1 calc R . .
H25B H 0.7245 0.5160 0.5130 0.065 Uiso 1 1 calc R . .
C26 C 0.7716(2) 0.3926(2) 0.51457(8) 0.0540(8) Uani 1 1 d . . .
H26A H 0.7178 0.3686 0.4989 0.065 Uiso 1 1 calc R . .
H26B H 0.8341 0.3614 0.5093 0.065 Uiso 1 1 calc R . .
C27 C 0.7299(2) 0.29781(19) 0.56261(8) 0.0578(9) Uani 1 1 d . . .
H27A H 0.7903 0.2641 0.5570 0.069 Uiso 1 1 calc R . .
H27B H 0.6736 0.2745 0.5479 0.069 Uiso 1 1 calc R . .
C28 C 0.7067(2) 0.2923(2) 0.60272(8) 0.0570(8) Uani 1 1 d . . .
H28A H 0.6488 0.3289 0.6086 0.068 Uiso 1 1 calc R . .
H28B H 0.6890 0.2333 0.6093 0.068 Uiso 1 1 calc R . .
C29 C 0.7729(2) 0.31246(18) 0.66262(8) 0.0509(8) Uani 1 1 d . . .
H29A H 0.7571 0.2532 0.6693 0.061 Uiso 1 1 calc R . .
H29B H 0.7151 0.3483 0.6695 0.061 Uiso 1 1 calc R . .
C30 C 0.8633(3) 0.34090(18) 0.68302(8) 0.0548(8) Uani 1 1 d . . .
H30A H 0.8549 0.3304 0.7100 0.066 Uiso 1 1 calc R . .
H30B H 0.9224 0.3089 0.6743 0.066 Uiso 1 1 calc R . .
C31 C 0.9616(2) 0.4613(2) 0.69587(8) 0.0631(9) Uani 1 1 d . . .
H31A H 1.0230 0.4319 0.6875 0.076 Uiso 1 1 calc R . .
H31B H 0.9536 0.4516 0.7229 0.076 Uiso 1 1 calc R . .
C32 C 0.9702(2) 0.5536(2) 0.68830(8) 0.0609(9) Uani 1 1 d . . .
H32A H 0.9069 0.5824 0.6948 0.073 Uiso 1 1 calc R . .
H32B H 1.0244 0.5783 0.7035 0.073 Uiso 1 1 calc R . .
C33 C 1.0107(2) 0.65042(17) 0.64049(9) 0.0522(8) Uani 1 1 d . . .
H33A H 1.0658 0.6727 0.6560 0.063 Uiso 1 1 calc R . .
H33B H 0.9505 0.6852 0.6451 0.063 Uiso 1 1 calc R . .
C34 C 1.0385(2) 0.65450(19) 0.60047(9) 0.0556(8) Uani 1 1 d . . .
H34A H 1.0585 0.7130 0.5940 0.067 Uiso 1 1 calc R . .
H34B H 1.0961 0.6167 0.5957 0.067 Uiso 1 1 calc R . .
C35 C 0.0475(3) 0.20701(19) 0.56462(9) 0.0563(9) Uani 1 1 d . . .
C36 C 0.0091(3) 0.1961(2) 0.60174(9) 0.0703(10) Uani 1 1 d . . .
H36A H 0.0648 0.1951 0.6195 0.105 Uiso 1 1 calc R . .
H36B H -0.0277 0.1426 0.6032 0.105 Uiso 1 1 calc R . .
H36C H -0.0358 0.2431 0.6078 0.105 Uiso 1 1 calc R . .
Cu1 Cu 0.28219(2) 0.661340(18) 0.690670(8) 0.02866(10) Uani 1 1 d . . .
K1 K 0.86317(4) 0.47907(3) 0.601808(14) 0.03252(14) Uani 1 1 d . . .
N1 N 0.43133(16) 0.64603(12) 0.69736(5) 0.0322(5) Uani 1 1 d . . .
N2 N 0.70795(18) 0.57714(15) 0.63595(7) 0.0482(6) Uani 1 1 d . . .
N4 N 0.25863(15) 0.76703(13) 0.66328(5) 0.0299(5) Uani 1 1 d . . .
N5 N 0.44657(18) 0.91019(14) 0.58680(6) 0.0450(6) Uani 1 1 d . . .
N7 N 0.25139(16) 0.55573(13) 0.66191(6) 0.0345(5) Uani 1 1 d . . .
N8 N 0.21688(15) 0.64472(12) 0.73981(6) 0.0331(5) Uani 1 1 d . . .
N9 N 0.0771(3) 0.21727(19) 0.53551(9) 0.0898(11) Uani 1 1 d . . .
O1 O 0.86873(14) 0.51421(11) 0.52610(5) 0.0426(5) Uani 1 1 d . . .
O2 O 0.74616(14) 0.38415(12) 0.55267(5) 0.0446(5) Uani 1 1 d . . .
O3 O 0.79133(14) 0.31858(11) 0.62369(5) 0.0447(5) Uani 1 1 d . . .
O4 O 0.87752(14) 0.42893(12) 0.67650(5) 0.0465(5) Uani 1 1 d . . .
O5 O 0.99138(13) 0.56499(11) 0.64988(5) 0.0449(5) Uani 1 1 d . . .
O6 O 0.95576(14) 0.62922(11) 0.57788(5) 0.0435(5) Uani 1 1 d . . .

loop_
_atom_site_aniso_label
_atom_site_aniso_U_11
_atom_site_aniso_U_22
_atom_site_aniso_U_33
_atom_site_aniso_U_23
_atom_site_aniso_U_13
_atom_site_aniso_U_12
B1 0.0299(16) 0.0275(15) 0.0283(15) -0.0013(12) -0.0027(13) 0.0040(13)
B2 0.0381(18) 0.0205(14) 0.0320(16) -0.0002(13) 0.0032(14) 0.0001(13)
C1 0.0352(16) 0.0224(13) 0.0273(14) -0.0012(11) 0.0012(11) -0.0041(12)
C2 0.0314(15) 0.0287(14) 0.0343(16) 0.0008(12) -0.0033(13) 0.0064(12)
C3 0.0293(14) 0.0274(14) 0.0313(15) 0.0022(12) 0.0027(12) 0.0024(12)
C4 0.0277(14) 0.0266(14) 0.0301(14) -0.0051(12) 0.0001(11) 0.0014(11)
C5 0.0375(16) 0.0235(13) 0.0327(14) -0.0043(11) -0.0030(13) -0.0040(12)
C7 0.0294(14) 0.0284(15) 0.0316(14) 0.0064(12) -0.0016(11) -0.0017(11)
C11 0.0343(14) 0.0283(13) 0.0242(13) -0.0019(11) 0.0033(11) 0.0051(12)
C12 0.0442(17) 0.0370(16) 0.0297(15) 0.0005(12) -0.0009(12) 0.0078(13)
C13 0.074(2) 0.0346(16) 0.0350(16) 0.0090(14) 0.0043(15) 0.0167(16)
C14 0.088(3) 0.0281(16) 0.0441(18) 0.0037(14) 0.0165(18) 0.0006(17)
C15 0.071(2) 0.0348(17) 0.0555(19) -0.0055(15) 0.0003(17) -0.0157(16)
C16 0.0505(18) 0.0310(15) 0.0433(17) 0.0020(13) -0.0081(14) -0.0003(13)
C17 0.0347(15) 0.0251(13) 0.0324(14) 0.0075(11) 0.0006(12) -0.0018(12)
C18 0.0407(16) 0.0308(15) 0.0408(16) -0.0007(12) -0.0008(13) -0.0036(12)
C19 0.058(2) 0.0469(19) 0.0396(17) -0.0020(14) -0.0048(15) -0.0170(16)
C20 0.060(2) 0.066(2) 0.062(2) 0.0029(19) -0.0293(18) -0.0054(19)
C21 0.059(2) 0.087(3) 0.086(3) -0.019(2) -0.029(2) 0.030(2)
C22 0.053(2) 0.067(2) 0.0531(19) -0.0166(16) -0.0156(16) 0.0193(17)
C23 0.073(2) 0.0386(17) 0.062(2) 0.0075(16) 0.0289(19) -0.0089(16)
C24 0.089(3) 0.0408(18) 0.0375(17) 0.0067(14) 0.0104(17) 0.0019(17)
C25 0.058(2) 0.066(2) 0.0374(17) 0.0018(15) -0.0069(15) 0.0092(18)
C26 0.057(2) 0.066(2) 0.0387(17) -0.0154(16) -0.0019(15) -0.0085(17)
C27 0.063(2) 0.0460(19) 0.064(2) -0.0078(16) -0.0042(17) -0.0201(16)
C28 0.056(2) 0.0498(19) 0.065(2) 0.0001(16) 0.0075(17) -0.0204(16)
C29 0.066(2) 0.0372(16) 0.0496(19) 0.0068(14) 0.0169(17) 0.0015(16)
C30 0.075(2) 0.0464(19) 0.0430(18) 0.0117(15) 0.0072(16) 0.0157(18)
C31 0.064(2) 0.084(3) 0.0415(19) 0.0121(17) -0.0193(16) 0.0003(19)
C32 0.058(2) 0.077(2) 0.048(2) -0.0176(17) -0.0169(16) -0.0073(18)
C33 0.0429(18) 0.0422(19) 0.071(2) -0.0114(16) -0.0183(16) -0.0014(14)
C34 0.0439(18) 0.0379(17) 0.085(2) 0.0039(17) -0.0027(17) -0.0099(15)
C35 0.067(2) 0.046(2) 0.056(2) -0.0084(17) 0.0077(18) -0.0097(17)
C36 0.089(3) 0.064(2) 0.058(2) 0.0035(18) 0.0212(19) -0.005(2)
Cu1 0.03056(17) 0.02307(16) 0.03235(18) 0.00103(13) 0.00123(14) -0.00004(14)
K1 0.0312(3) 0.0339(3) 0.0325(3) -0.0013(3) 0.0011(2) -0.0012(3)
N1 0.0303(12) 0.0298(12) 0.0366(13) -0.0024(9) -0.0023(10) 0.0009(10)
N2 0.0511(16) 0.0515(15) 0.0420(15) 0.0053(12) 0.0112(13) 0.0150(12)
N4 0.0340(12) 0.0239(11) 0.0320(12) -0.0011(10) -0.0014(9) 0.0000(9)
N5 0.0389(15) 0.0449(15) 0.0514(15) -0.0095(12) 0.0047(13) -0.0079(12)
N7 0.0402(13) 0.0253(11) 0.0380(13) -0.0034(10) -0.0030(10) -0.0005(10)
N8 0.0360(13) 0.0306(12) 0.0328(12) -0.0009(10) 0.0039(10) 0.0000(10)
N9 0.138(3) 0.072(2) 0.0597(19) -0.0158(17) 0.026(2) -0.018(2)
O1 0.0549(13) 0.0366(11) 0.0364(10) 0.0068(9) 0.0018(9) 0.0028(9)
O2 0.0467(12) 0.0459(12) 0.0412(11) -0.0071(9) 0.0024(9) -0.0095(9)
O3 0.0473(12) 0.0414(11) 0.0456(12) 0.0005(9) 0.0115(9) -0.0065(9)
O4 0.0511(13) 0.0480(12) 0.0406(11) 0.0054(9) -0.0106(10) 0.0024(10)
O5 0.0463(12) 0.0403(11) 0.0480(12) -0.0069(9) -0.0095(9) -0.0030(9)
O6 0.0412(12) 0.0384(11) 0.0509(12) -0.0002(9) 0.0054(10) -0.0026(9)

loop_
_atom_type_symbol
_atom_type_description
_atom_type_scat_dispersion_real
_atom_type_scat_dispersion_imag
_atom_type_scat_source
C C 0.0033 0.0016 'International Tables Vol C Tables 4.2.6.8 and 6.1.1.4'
H H 0.0000 0.0000 'International Tables Vol C Tables 4.2.6.8 and 6.1.1.4'
B B 0.0013 0.0007 'International Tables Vol C Tables 4.2.6.8 and 6.1.1.4'
N N 0.0061 0.0033 'International Tables Vol C Tables 4.2.6.8 and 6.1.1.4'
O O 0.0106 0.0060 'International Tables Vol C Tables 4.2.6.8 and 6.1.1.4'
K K 0.2009 0.2494 'International Tables Vol C Tables 4.2.6.8 and 6.1.1.4'
Cu Cu 0.3201 1.2651 'International Tables Vol C Tables 4.2.6.8 and 6.1.1.4'

loop_
_exptl_crystal_face_index_h
_exptl_crystal_face_index_k
_exptl_crystal_face_index_l
_exptl_crystal_face_perp_dist
0.00 0.00 -1.00 0.0400
0.00 1.00 0.00 0.0900
0.00 -1.00 0.00 0.0900
-1.00 0.00 0.00 0.3700
1.00 1.00 -1.00 0.2800
1.00 -1.00 1.00 0.2800
0.00 0.00 1.00 0.0400

loop_
_geom_angle_atom_site_label_1
_geom_angle_atom_site_label_2
_geom_angle_atom_site_label_3
_geom_angle
_geom_angle_site_symmetry_1
_geom_angle_site_symmetry_3
_geom_angle_publ_flag
C1 B1 C2 107.9(2) . . ?
C1 B1 C3 107.7(2) . . ?
C2 B1 C3 110.6(2) . . ?
C1 B1 C11 109.2(2) . . ?
C2 B1 C11 110.6(2) . . ?
C3 B1 C11 110.8(2) . . ?
C5 B2 C7 107.1(2) . 8_665 ?
C5 B2 C17 111.7(2) . . ?
C7 B2 C17 111.5(2) 8_665 . ?
C5 B2 C4 106.3(2) . . ?
C7 B2 C4 109.2(2) 8_665 . ?
C17 B2 C4 110.8(2) . . ?
N1 C1 B1 176.0(3) . . ?
N2 C2 B1 177.0(3) . . ?
N8 C3 B1 174.1(3) 6_657 . ?
N4 C4 B2 176.1(2) . . ?
N5 C5 B2 178.8(3) . . ?
N7 C7 B2 176.3(3) . 8_655 ?
C16 C11 C12 117.0(2) . . ?
C16 C11 B1 120.7(2) . . ?
C12 C11 B1 122.3(2) . . ?
C13 C12 C11 121.3(3) . . ?
C13 C12 H12 119.3 . . ?
C11 C12 H12 119.3 . . ?
C14 C13 C12 120.2(3) . . ?
C14 C13 H13 119.9 . . ?
C12 C13 H13 119.9 . . ?
C13 C14 C15 119.8(3) . . ?
C13 C14 H14 120.1 . . ?
C15 C14 H14 120.1 . . ?
C14 C15 C16 120.1(3) . . ?
C14 C15 H15 120.0 . . ?
C16 C15 H15 120.0 . . ?
C15 C16 C11 121.7(3) . . ?
C15 C16 H16 119.2 . . ?
C11 C16 H16 119.2 . . ?
C18 C17 C22 116.9(2) . . ?
C18 C17 B2 120.9(2) . . ?
C22 C17 B2 122.3(2) . . ?
C17 C18 C19 121.8(3) . . ?
C17 C18 H18 119.1 . . ?
C19 C18 H18 119.1 . . ?
C20 C19 C18 120.2(3) . . ?
C20 C19 H19 119.9 . . ?
C18 C19 H19 119.9 . . ?
C19 C20 C21 119.4(3) . . ?
C19 C20 H20 120.3 . . ?
C21 C20 H20 120.3 . . ?
C20 C21 C22 120.0(3) . . ?
C20 C21 H21 120.0 . . ?
C22 C21 H21 120.0 . . ?
C21 C22 C17 121.6(3) . . ?
C21 C22 H22 119.2 . . ?
C17 C22 H22 119.2 . . ?
O6 C23 C24 110.1(2) . . ?
O6 C23 H23A 109.6 . . ?
C24 C23 H23A 109.6 . . ?
O6 C23 H23B 109.6 . . ?
C24 C23 H23B 109.6 . . ?
H23A C23 H23B 108.1 . . ?
O1 C24 C23 108.7(2) . . ?
O1 C24 H24A 110.0 . . ?
C23 C24 H24A 110.0 . . ?
O1 C24 H24B 110.0 . . ?
C23 C24 H24B 110.0 . . ?
H24A C24 H24B 108.3 . . ?
O1 C25 C26 108.4(2) . . ?
O1 C25 H25A 110.0 . . ?
C26 C25 H25A 110.0 . . ?
O1 C25 H25B 110.0 . . ?
C26 C25 H25B 110.0 . . ?
H25A C25 H25B 108.4 . . ?
O2 C26 C25 108.9(2) . . ?
O2 C26 H26A 109.9 . . ?
C25 C26 H26A 109.9 . . ?
O2 C26 H26B 109.9 . . ?
C25 C26 H26B 109.9 . . ?
H26A C26 H26B 108.3 . . ?
O2 C27 C28 109.5(2) . . ?
O2 C27 H27A 109.8 . . ?
C28 C27 H27A 109.8 . . ?
O2 C27 H27B 109.8 . . ?
C28 C27 H27B 109.8 . . ?
H27A C27 H27B 108.2 . . ?
O3 C28 C27 109.4(2) . . ?
O3 C28 H28A 109.8 . . ?
C27 C28 H28A 109.8 . . ?
O3 C28 H28B 109.8 . . ?
C27 C28 H28B 109.8 . . ?
H28A C28 H28B 108.2 . . ?
O3 C29 C30 108.9(2) . . ?
O3 C29 H29A 109.9 . . ?
C30 C29 H29A 109.9 . . ?
O3 C29 H29B 109.9 . . ?
C30 C29 H29B 109.9 . . ?
H29A C29 H29B 108.3 . . ?
O4 C30 C29 108.9(2) . . ?
O4 C30 H30A 109.9 . . ?
C29 C30 H30A 109.9 . . ?
O4 C30 H30B 109.9 . . ?
C29 C30 H30B 109.9 . . ?
H30A C30 H30B 108.3 . . ?
O4 C31 C32 109.0(2) . . ?
O4 C31 H31A 109.9 . . ?
C32 C31 H31A 109.9 . . ?
O4 C31 H31B 109.9 . . ?
C32 C31 H31B 109.9 . . ?
H31A C31 H31B 108.3 . . ?
O5 C32 C31 108.5(2) . . ?
O5 C32 H32A 110.0 . . ?
C31 C32 H32A 110.0 . . ?
O5 C32 H32B 110.0 . . ?
C31 C32 H32B 110.0 . . ?
H32A C32 H32B 108.4 . . ?
O5 C33 C34 108.5(2) . . ?
O5 C33 H33A 110.0 . . ?
C34 C33 H33A 110.0 . . ?
O5 C33 H33B 110.0 . . ?
C34 C33 H33B 110.0 . . ?
H33A C33 H33B 108.4 . . ?
O6 C34 C33 110.1(2) . . ?
O6 C34 H34A 109.6 . . ?
C33 C34 H34A 109.6 . . ?
O6 C34 H34B 109.6 . . ?
C33 C34 H34B 109.6 . . ?
H34A C34 H34B 108.2 . . ?
N9 C35 C36 178.6(4) . . ?
C35 C36 H36A 109.5 . . ?
C35 C36 H36B 109.5 . . ?
H36A C36 H36B 109.5 . . ?
C35 C36 H36C 109.5 . . ?
H36A C36 H36C 109.5 . . ?
H36B C36 H36C 109.5 . . ?
N4 Cu1 N8 119.15(8) . . ?
N4 Cu1 N7 114.58(8) . . ?
N8 Cu1 N7 104.94(8) . . ?
N4 Cu1 N1 108.62(8) . . ?
N8 Cu1 N1 108.18(8) . . ?
N7 Cu1 N1 99.46(8) . . ?
O1 K1 O5 119.56(6) . . ?
O1 K1 O2 60.23(6) . . ?
O5 K1 O2 175.69(6) . . ?
O1 K1 O4 172.66(6) . . ?
O5 K1 O4 60.15(6) . . ?
O2 K1 O4 119.43(6) . . ?
O1 K1 O6 61.31(5) . . ?
O5 K1 O6 60.50(6) . . ?
O2 K1 O6 120.40(6) . . ?
O4 K1 O6 120.06(6) . . ?
O1 K1 N5 82.28(6) . 8_755 ?
O5 K1 N5 75.58(6) . 8_755 ?
O2 K1 N5 100.24(6) . 8_755 ?
O4 K1 N5 90.71(6) . 8_755 ?
O6 K1 N5 82.48(6) . 8_755 ?
O1 K1 O3 117.48(6) . . ?
O5 K1 O3 118.30(6) . . ?
O2 K1 O3 60.25(6) . . ?
O4 K1 O3 60.21(5) . . ?
O6 K1 O3 173.28(6) . . ?
N5 K1 O3 90.81(6) 8_755 . ?
O1 K1 N2 109.31(6) . . ?
O5 K1 N2 85.26(6) . . ?
O2 K1 N2 98.89(7) . . ?
O4 K1 N2 78.03(6) . . ?
O6 K1 N2 89.67(6) . . ?
N5 K1 N2 160.76(7) 8_755 . ?
O3 K1 N2 96.85(6) . . ?
C1 N1 Cu1 162.6(2) . . ?
C2 N2 K1 133.7(2) . . ?
C4 N4 Cu1 170.1(2) . . ?
C5 N5 K1 135.9(2) . 8_765 ?
C7 N7 Cu1 173.0(2) . . ?
C3 N8 Cu1 163.2(2) 6_557 . ?
C24 O1 C25 112.6(2) . . ?
C24 O1 K1 114.69(15) . . ?
C25 O1 K1 114.43(15) . . ?
C26 O2 C27 111.6(2) . . ?
C26 O2 K1 115.17(15) . . ?
C27 O2 K1 116.11(16) . . ?
C28 O3 C29 111.3(2) . . ?
C28 O3 K1 112.70(16) . . ?
C29 O3 K1 113.19(15) . . ?
C31 O4 C30 112.2(2) . . ?
C31 O4 K1 114.96(16) . . ?
C30 O4 K1 115.11(16) . . ?
C33 O5 C32 112.9(2) . . ?
C33 O5 K1 115.40(15) . . ?
C32 O5 K1 114.71(16) . . ?
C23 O6 C34 112.0(2) . . ?
C23 O6 K1 111.27(15) . . ?
C34 O6 K1 113.78(15) . . ?

loop_
_geom_bond_atom_site_label_1
_geom_bond_atom_site_label_2
_geom_bond_distance
_geom_bond_site_symmetry_2
_geom_bond_publ_flag
B1 C1 1.604(4) . ?
B1 C2 1.604(4) . ?
B1 C3 1.604(4) . ?
B1 C11 1.611(4) . ?
B2 C5 1.604(4) . ?
B2 C7 1.607(4) 8_665 ?
B2 C17 1.610(4) . ?
B2 C4 1.610(4) . ?
C1 N1 1.136(3) . ?
C2 N2 1.141(3) . ?
C3 N8 1.136(3) 6_657 ?
C4 N4 1.145(3) . ?
C5 N5 1.133(3) . ?
C7 N7 1.142(3) . ?
C7 B2 1.607(4) 8_655 ?
C11 C16 1.389(3) . ?
C11 C12 1.398(3) . ?
C12 C13 1.389(4) . ?
C12 H12 0.9500 . ?
C13 C14 1.373(4) . ?
C13 H13 0.9500 . ?
C14 C15 1.373(4) . ?
C14 H14 0.9500 . ?
C15 C16 1.388(4) . ?
C15 H15 0.9500 . ?
C16 H16 0.9500 . ?
C17 C18 1.383(3) . ?
C17 C22 1.390(4) . ?
C18 C19 1.383(4) . ?
C18 H18 0.9500 . ?
C19 C20 1.371(4) . ?
C19 H19 0.9500 . ?
C20 C21 1.373(4) . ?
C20 H20 0.9500 . ?
C21 C22 1.387(4) . ?
C21 H21 0.9500 . ?
C22 H22 0.9500 . ?
C23 O6 1.421(3) . ?
C23 C24 1.491(4) . ?
C23 H23A 0.9900 . ?
C23 H23B 0.9900 . ?
C24 O1 1.416(3) . ?
C24 H24A 0.9900 . ?
C24 H24B 0.9900 . ?
C25 O1 1.418(3) . ?
C25 C26 1.488(4) . ?
C25 H25A 0.9900 . ?
C25 H25B 0.9900 . ?
C26 O2 1.418(3) . ?
C26 H26A 0.9900 . ?
C26 H26B 0.9900 . ?
C27 O2 1.427(3) . ?
C27 C28 1.478(4) . ?
C27 H27A 0.9900 . ?
C27 H27B 0.9900 . ?
C28 O3 1.423(3) . ?
C28 H28A 0.9900 . ?
C28 H28B 0.9900 . ?
C29 O3 1.425(3) . ?
C29 C30 1.485(4) . ?
C29 H29A 0.9900 . ?
C29 H29B 0.9900 . ?
C30 O4 1.424(3) . ?
C30 H30A 0.9900 . ?
C30 H30B 0.9900 . ?
C31 O4 1.419(3) . ?
C31 C32 1.488(4) . ?
C31 H31A 0.9900 . ?
C31 H31B 0.9900 . ?
C32 O5 1.422(3) . ?
C32 H32A 0.9900 . ?
C32 H32B 0.9900 . ?
C33 O5 1.416(3) . ?
C33 C34 1.488(4) . ?
C33 H33A 0.9900 . ?
C33 H33B 0.9900 . ?
C34 O6 1.431(3) . ?
C34 H34A 0.9900 . ?
C34 H34B 0.9900 . ?
C35 N9 1.131(4) . ?
C35 C36 1.441(4) . ?
C36 H36A 0.9800 . ?
C36 H36B 0.9800 . ?
C36 H36C 0.9800 . ?
Cu1 N4 1.965(2) . ?
Cu1 N8 1.989(2) . ?
Cu1 N7 2.006(2) . ?
Cu1 N1 2.025(2) . ?
K1 O1 2.7794(18) . ?
K1 O5 2.7888(18) . ?
K1 O2 2.7978(19) . ?
K1 O4 2.8070(19) . ?
K1 O6 2.8121(19) . ?
K1 N5 2.822(2) 8_755 ?
K1 O3 2.8246(19) . ?
K1 N2 2.868(2) . ?
N5 K1 2.822(2) 8_765 ?
N8 C3 1.136(3) 6_557 ?
